data_7709812
loop_
_publ_author_name
'Chen, Xuean'
'Zhang, Jinyuan'
'Xiao, Weiqiang'
'Song, Xiaoyan'

_publ_section_title
;
 Two new rare-earth borates Sr2Tb3B27-\dO46 and Ba2Eu3B27-\dO46 (\d =
 2/3): Syntheses, crystal structures, and luminescent properties
;
_journal_name_full 'Dalton Transactions'
_journal_paper_doi 10.1039/D1DT04257B
_journal_year 2022
_chemical_formula_sum 'B26.33 Ba2 Eu3 O46'
_chemical_formula_weight 1751.22
_space_group_crystal_system trigonal
_space_group_IT_number 146
_space_group_name_Hall 'R 3'
_space_group_name_H-M_alt 'R 3 :H'
_audit_creation_method SHELXL-2018/3
_audit_update_record
;
2021-12-17 deposited with the CCDC.	2022-03-21 downloaded from the CCDC.
;
_cell_angle_alpha 90
_cell_angle_beta 90
_cell_angle_gamma 120
_cell_formula_units_Z 3
_cell_length_a 7.7964(1)
_cell_length_b 7.7964(1)
_cell_length_c 46.5086(6)
_cell_measurement_reflns_used 21075
_cell_measurement_temperature 290.29(15)
_cell_measurement_theta_max 36.4050
_cell_measurement_theta_min 3.4890
_cell_volume 2448.23(5)
_computing_cell_refinement 'CrysAlisPro 1.171.39.46e (Rigaku OD, 2018)'
_computing_data_collection 'CrysAlisPro 1.171.39.46e (Rigaku OD, 2018)'
_computing_data_reduction 'CrysAlisPro 1.171.39.46e (Rigaku OD, 2018)'
_computing_publication_material 'SHELXL-2018/3 (Sheldrick, 2018)'
_computing_structure_refinement 'SHELXL-2018/3 (Sheldrick, 2018)'
_computing_structure_solution 'SHELXS-2018/3 (Sheldrick, 2018)'
_diffrn_ambient_environment air
_diffrn_ambient_temperature 290.29(15)
_diffrn_detector 'CCD plate'
_diffrn_detector_area_resol_mean 10.3376
_diffrn_detector_type AtlasS2
_diffrn_measured_fraction_theta_full 0.996
_diffrn_measured_fraction_theta_max 0.998
_diffrn_measurement_device 'four-circle diffractometer'
_diffrn_measurement_device_type 'SuperNova, Dual, Cu at home/near, AtlasS2'
_diffrn_radiation_monochromator mirror
_diffrn_radiation_probe x-ray
_diffrn_radiation_type 'Mo K\a'
_diffrn_radiation_wavelength 0.71073
_diffrn_reflns_av_R_equivalents 0.0350
_diffrn_reflns_av_unetI/netI 0.0166
_diffrn_reflns_Laue_measured_fraction_full 0.996
_diffrn_reflns_Laue_measured_fraction_max 0.998
_diffrn_reflns_limit_h_max 11
_diffrn_reflns_limit_h_min -11
_diffrn_reflns_limit_k_max 11
_diffrn_reflns_limit_k_min -11
_diffrn_reflns_limit_l_max 69
_diffrn_reflns_limit_l_min -69
_diffrn_reflns_number 36376
_diffrn_reflns_point_group_measured_fraction_full 0.995
_diffrn_reflns_point_group_measured_fraction_max 0.998
_diffrn_reflns_theta_full 25.242
_diffrn_reflns_theta_max 31.999
_diffrn_reflns_theta_min 3.489
_diffrn_source 'micro-focus sealed X-ray tube'
_diffrn_source_type 'SuperNova (Mo) X-ray Source'
_exptl_absorpt_coefficient_mu 8.231
_exptl_absorpt_correction_T_max 1.00000
_exptl_absorpt_correction_T_min 0.68051
_exptl_absorpt_correction_type multi-scan
_exptl_absorpt_process_details
;
CrysAlisPro 1.171.40.53 (Rigaku Oxford Diffraction, 2019)
Empirical absorption correction using spherical harmonics,
 implemented in SCALE3 ABSPACK scaling algorithm.
;
_exptl_crystal_colour colorless
_exptl_crystal_density_diffrn 3.563
_exptl_crystal_description plate
_exptl_crystal_F_000 2402.1
_exptl_crystal_size_max 0.25
_exptl_crystal_size_mid 0.20
_exptl_crystal_size_min 0.10
_refine_diff_density_max 1.947
_refine_diff_density_min -4.697
_refine_diff_density_rms 0.346
_refine_ls_abs_structure_details
;
 Refined as an inversion twin.
;
_refine_ls_abs_structure_Flack 0.13(4)
_refine_ls_extinction_coef 0.00057(7)
_refine_ls_extinction_expression Fc^*^=kFc[1+0.001xFc^2^\l^3^/sin(2\q)]^-1/4^
_refine_ls_extinction_method 'SHELXL-2018/3 (Sheldrick 2018)'
_refine_ls_goodness_of_fit_ref 1.067
_refine_ls_hydrogen_treatment undef
_refine_ls_matrix_type full
_refine_ls_number_parameters 236
_refine_ls_number_reflns 3805
_refine_ls_number_restraints 943
_refine_ls_restrained_S_all 1.043
_refine_ls_R_factor_all 0.0409
_refine_ls_R_factor_gt 0.0405
_refine_ls_shift/su_max 0.000
_refine_ls_shift/su_mean 0.000
_refine_ls_structure_factor_coef Fsqd
_refine_ls_weighting_details 'w=1/[\s^2^(Fo^2^)+(0.0421P)^2^+172.6335P] where P=(Fo^2^+2Fc^2^)/3'
_refine_ls_weighting_scheme calc
_refine_ls_wR_factor_gt 0.1019
_refine_ls_wR_factor_ref 0.1021
_reflns_Friedel_coverage 0.999
_reflns_Friedel_fraction_full 0.995
_reflns_Friedel_fraction_max 0.997
_reflns_number_gt 3757
_reflns_number_total 3805
_reflns_threshold_expression 'I > 2\s(I)'
_cod_data_source_file d1dt04257b2.cif
_cod_data_source_block BaEuBO
_cod_original_cell_volume 2448.23(7)
_cod_database_code 7709812
_shelx_shelxl_version_number 2018/3
_shelx_space_group_comment
;
The symmetry employed for this shelxl refinement is uniquely defined
by the following loop, which should always be used as a source of
symmetry information in preference to the above space-group names.
They are only intended as comments.
;
_oxdiff_exptl_absorpt_empirical_full_min 0.814
_oxdiff_exptl_absorpt_empirical_full_max 1.346
_oxdiff_exptl_absorpt_empirical_details
;
Empirical correction (ABSPACK) includes:
- Absorption correction using spherical harmonics
- Frame scaling
- Detector area scaling
;

loop_
_space_group_symop_operation_xyz
'x, y, z'
'-y, x-y, z'
'-x+y, -x, z'
'x+2/3, y+1/3, z+1/3'
'-y+2/3, x-y+1/3, z+1/3'
'-x+y+2/3, -x+1/3, z+1/3'
'x+1/3, y+2/3, z+2/3'
'-y+1/3, x-y+2/3, z+2/3'
'-x+y+1/3, -x+2/3, z+2/3'

loop_
_atom_site_label
_atom_site_type_symbol
_atom_site_fract_x
_atom_site_fract_y
_atom_site_fract_z
_atom_site_U_iso_or_equiv
_atom_site_adp_type
_atom_site_occupancy
_atom_site_site_symmetry_order
_atom_site_calc_flag
_atom_site_refinement_flags_posn
_atom_site_refinement_flags_adp
_atom_site_refinement_flags_occupancy
_atom_site_disorder_assembly
_atom_site_disorder_group
Ba1 Ba 1.000000 1.000000 0.92914(7) 0.0141(3) Uani 1 3 d S TU P . .
Ba2 Ba 1.000000 1.000000 0.07116(7) 0.0137(3) Uani 1 3 d S TU P . .
Eu1 Eu 1.000000 1.000000 0.83377(3) 0.00466(19) Uani 1 3 d S T P . .
Eu2 Eu 1.000000 1.000000 0.16529(2) 0.0051(3) Uani 1 3 d S T P . .
Eu3 Eu 1.000000 1.000000 0.50128(3) 0.0046(2) Uani 1 3 d S T P . .
B1 B 1.337(2) 0.999(2) 0.1228(7) 0.0077(17) Uani 1 1 d . U . . .
B2 B 0.662(2) 1.000(2) 0.1227(7) 0.0073(17) Uani 1 1 d . U . . .
B3 B 1.002(2) 1.337(2) 0.8772(7) 0.0088(17) Uani 1 1 d . U . . .
B4 B 1.335(2) 1.337(2) 0.8772(7) 0.0087(17) Uani 1 1 d . U . . .
B5 B 1.501(3) 1.002(3) 0.0780(3) 0.0122(17) Uani 1 1 d . U . . .
B6 B 1.001(3) 1.501(3) 0.9227(3) 0.0131(17) Uani 1 1 d . U . . .
B7 B 1.417(3) 0.994(3) 0.0256(4) 0.026(2) Uani 1 1 d . U . . .
B8 B 1.003(3) 1.422(3) 0.9749(4) 0.025(2) Uani 1 1 d . U . . .
B9 B 1.162(3) 1.000000 0.9999(5) 0.024(2) Uani 0.7778 1 d . U P . .
O1 O 1.000000 1.000000 1.0056(3) 0.0155(8) Uani 1 3 d S TU P . .
O2 O 1.0020(17) 1.3486(18) 0.9084(4) 0.0113(9) Uani 1 1 d . U . . .
O3 O 0.6526(16) 1.0009(16) 0.0916(4) 0.0114(9) Uani 1 1 d . U . . .
O4 O 1.3503(17) 1.0023(16) 0.0918(4) 0.0110(9) Uani 1 1 d . U . . .
O5 O 1.3468(17) 1.3471(18) 0.9086(4) 0.0116(9) Uani 1 1 d . U . . .
O6 O 1.1346(12) 1.2686(13) 0.46920(18) 0.0102(8) Uani 1 1 d . U . . .
O7 O 1.1315(13) 0.8693(13) 0.13203(18) 0.0123(9) Uani 1 1 d . U . . .
O8 O 1.5246(15) 1.0463(13) 0.0000(2) 0.0207(11) Uani 1 1 d . U . . .
O9 O 1.3960(13) 1.1982(13) 0.13527(18) 0.0113(9) Uani 1 1 d . U . . .
O10 O 0.9612(16) 1.4821(15) 0.9517(2) 0.0192(10) Uani 1 1 d . U . . .
O11 O 1.2515(16) 0.9963(16) 0.0257(2) 0.0225(11) Uani 1 1 d . U . . .
O12 O 1.5150(16) 1.0325(17) 0.0483(2) 0.0203(11) Uani 1 1 d . U . . .
O13 O 1.0022(15) 1.2536(15) 0.9743(2) 0.0213(10) Uani 1 1 d . U . . .
O14 O 0.8018(13) 1.1985(13) 0.86586(18) 0.0113(8) Uani 1 1 d . U . . .
O15 O 1.1301(13) 1.2614(13) 0.86770(18) 0.0118(8) Uani 1 1 d . U . . .
O16 O 1.4687(13) 1.5308(13) 0.86387(18) 0.0117(8) Uani 1 1 d . U . . .

loop_
_atom_site_aniso_label
_atom_site_aniso_U_11
_atom_site_aniso_U_22
_atom_site_aniso_U_33
_atom_site_aniso_U_23
_atom_site_aniso_U_13
_atom_site_aniso_U_12
Ba1 0.0142(4) 0.0142(4) 0.0140(5) 0.000 0.000 0.00709(19)
Ba2 0.0136(4) 0.0136(4) 0.0138(5) 0.000 0.000 0.00679(19)
Eu1 0.0046(3) 0.0046(3) 0.0048(3) 0.000 0.000 0.00229(14)
Eu2 0.0052(3) 0.0052(3) 0.0049(7) 0.000 0.000 0.00261(14)
Eu3 0.00439(18) 0.00439(18) 0.0051(5) 0.000 0.000 0.00219(9)
B1 0.008(2) 0.009(2) 0.008(2) 0.0003(14) -0.0003(14) 0.0056(14)
B2 0.007(2) 0.008(2) 0.008(2) 0.0001(12) 0.0001(12) 0.0045(13)
B3 0.011(3) 0.011(3) 0.008(3) 0.000(2) 0.001(2) 0.008(2)
B4 0.012(3) 0.010(3) 0.008(3) 0.001(2) -0.001(2) 0.008(2)
B5 0.012(3) 0.015(3) 0.011(3) 0.002(3) -0.001(3) 0.009(2)
B6 0.017(3) 0.013(3) 0.011(3) 0.001(3) 0.001(3) 0.009(2)
B7 0.021(3) 0.027(3) 0.021(3) 0.000(3) -0.001(3) 0.006(3)
B8 0.026(3) 0.022(3) 0.020(3) 0.000(3) 0.000(3) 0.006(3)
B9 0.021(3) 0.023(3) 0.020(3) 0.000(3) 0.000(3) 0.005(3)
O1 0.0164(10) 0.0164(10) 0.0138(15) 0.000 0.000 0.0082(5)
O2 0.0136(14) 0.0129(14) 0.0107(14) 0.0000(13) -0.0002(12) 0.0091(12)
O3 0.0121(14) 0.0139(14) 0.0113(14) -0.0009(13) 0.0003(13) 0.0089(12)
O4 0.0118(14) 0.0139(14) 0.0113(14) 0.0001(13) -0.0007(13) 0.0094(12)
O5 0.0135(14) 0.0132(14) 0.0108(14) 0.0005(12) 0.0002(13) 0.0087(12)
O6 0.0110(13) 0.0128(13) 0.0106(14) -0.0004(13) -0.0004(13) 0.0088(12)
O7 0.0124(14) 0.0140(14) 0.0125(14) -0.0005(13) 0.0001(13) 0.0081(12)
O8 0.0183(15) 0.0204(16) 0.0157(15) 0.0002(15) -0.0004(14) 0.0039(14)
O9 0.0118(14) 0.0132(14) 0.0119(14) -0.0005(13) -0.0013(13) 0.0085(12)
O10 0.0181(14) 0.0191(14) 0.0146(15) 0.0000(13) -0.0004(13) 0.0049(13)
O11 0.0193(15) 0.0218(15) 0.0181(15) -0.0004(14) -0.0002(14) 0.0040(14)
O12 0.0188(15) 0.0191(15) 0.0152(15) -0.0006(14) -0.0004(14) 0.0037(14)
O13 0.0208(14) 0.0193(14) 0.0168(15) -0.0002(13) -0.0001(13) 0.0048(13)
O14 0.0132(13) 0.0131(13) 0.0109(13) 0.0003(12) -0.0005(12) 0.0090(12)
O15 0.0131(13) 0.0130(13) 0.0123(14) -0.0004(12) -0.0002(12) 0.0088(11)
O16 0.0131(13) 0.0131(13) 0.0114(13) 0.0003(12) -0.0007(12) 0.0085(12)

loop_
_atom_type_symbol
_atom_type_description
_atom_type_scat_dispersion_real
_atom_type_scat_dispersion_imag
_atom_type_scat_source
B B 0.0013 0.0007 'International Tables Vol C Tables 4.2.6.8 and 6.1.1.4'
O O 0.0106 0.0060 'International Tables Vol C Tables 4.2.6.8 and 6.1.1.4'
Ba Ba -0.3244 2.2819 'International Tables Vol C Tables 4.2.6.8 and 6.1.1.4'
Eu Eu -0.1578 3.6682 'International Tables Vol C Tables 4.2.6.8 and 6.1.1.4'

loop_
_geom_angle_atom_site_label_1
_geom_angle_atom_site_label_2
_geom_angle_atom_site_label_3
_geom_angle
_geom_angle_site_symmetry_1
_geom_angle_site_symmetry_3
_geom_angle_publ_flag
O5 Ba1 O5 109.5(4) . 3_675 ?
O5 Ba1 O5 109.5(4) . 2_765 ?
O5 Ba1 O5 109.5(4) 3_675 2_765 ?
O5 Ba1 O2 55.9(3) . . ?
O5 Ba1 O2 141.0(5) 3_675 . ?
O5 Ba1 O2 56.5(3) 2_765 . ?
O5 Ba1 O2 141.0(5) . 2_765 ?
O5 Ba1 O2 56.5(3) 3_675 2_765 ?
O5 Ba1 O2 55.9(3) 2_765 2_765 ?
O2 Ba1 O2 109.4(4) . 2_765 ?
O5 Ba1 O2 56.5(3) . 3_675 ?
O5 Ba1 O2 55.9(3) 3_675 3_675 ?
O5 Ba1 O2 141.0(5) 2_765 3_675 ?
O2 Ba1 O2 109.4(4) . 3_675 ?
O2 Ba1 O2 109.4(4) 2_765 3_675 ?
O5 Ba1 O13 85.7(4) . 3_675 ?
O5 Ba1 O13 85.2(4) 3_675 3_675 ?
O5 Ba1 O13 152.6(4) 2_765 3_675 ?
O2 Ba1 O13 124.6(4) . 3_675 ?
O2 Ba1 O13 124.4(4) 2_765 3_675 ?
O2 Ba1 O13 66.4(4) 3_675 3_675 ?
O5 Ba1 O13 152.6(4) . 2_765 ?
O5 Ba1 O13 85.7(4) 3_675 2_765 ?
O5 Ba1 O13 85.2(4) 2_765 2_765 ?
O2 Ba1 O13 124.4(4) . 2_765 ?
O2 Ba1 O13 66.4(4) 2_765 2_765 ?
O2 Ba1 O13 124.6(4) 3_675 2_765 ?
O13 Ba1 O13 72.6(3) 3_675 2_765 ?
O5 Ba1 O13 85.2(4) . . ?
O5 Ba1 O13 152.6(4) 3_675 . ?
O5 Ba1 O13 85.7(4) 2_765 . ?
O2 Ba1 O13 66.4(4) . . ?
O2 Ba1 O13 124.6(4) 2_765 . ?
O2 Ba1 O13 124.4(4) 3_675 . ?
O13 Ba1 O13 72.6(3) 3_675 . ?
O13 Ba1 O13 72.6(3) 2_765 . ?
O5 Ba1 Eu1 70.6(4) . . ?
O5 Ba1 Eu1 70.6(4) 3_675 . ?
O5 Ba1 Eu1 70.6(4) 2_765 . ?
O2 Ba1 Eu1 70.4(4) . . ?
O2 Ba1 Eu1 70.4(4) 2_765 . ?
O2 Ba1 Eu1 70.4(4) 3_675 . ?
O13 Ba1 Eu1 136.9(2) 3_675 . ?
O13 Ba1 Eu1 136.9(2) 2_765 . ?
O13 Ba1 Eu1 136.9(2) . . ?
O3 Ba2 O3 109.6(4) . 3_675 ?
O3 Ba2 O3 109.6(4) . 2_765 ?
O3 Ba2 O3 109.6(4) 3_675 2_765 ?
O3 Ba2 O4 56.7(3) . 3_675 ?
O3 Ba2 O4 141.2(5) 3_675 3_675 ?
O3 Ba2 O4 55.9(3) 2_765 3_675 ?
O3 Ba2 O4 55.9(3) . 2_765 ?
O3 Ba2 O4 56.7(3) 3_675 2_765 ?
O3 Ba2 O4 141.2(5) 2_765 2_765 ?
O4 Ba2 O4 109.5(4) 3_675 2_765 ?
O3 Ba2 O4 141.2(5) . . ?
O3 Ba2 O4 55.9(3) 3_675 . ?
O3 Ba2 O4 56.7(3) 2_765 . ?
O4 Ba2 O4 109.5(4) 3_675 . ?
O4 Ba2 O4 109.5(4) 2_765 . ?
O3 Ba2 O11 152.4(4) . . ?
O3 Ba2 O11 85.7(4) 3_675 . ?
O3 Ba2 O11 85.1(4) 2_765 . ?
O4 Ba2 O11 123.7(4) 3_675 . ?
O4 Ba2 O11 125.1(4) 2_765 . ?
O4 Ba2 O11 66.4(4) . . ?
O3 Ba2 O11 85.1(4) . 3_675 ?
O3 Ba2 O11 152.4(4) 3_675 3_675 ?
O3 Ba2 O11 85.7(4) 2_765 3_675 ?
O4 Ba2 O11 66.4(4) 3_675 3_675 ?
O4 Ba2 O11 123.7(4) 2_765 3_675 ?
O4 Ba2 O11 125.1(4) . 3_675 ?
O11 Ba2 O11 72.5(3) . 3_675 ?
O3 Ba2 O11 85.7(4) . 2_765 ?
O3 Ba2 O11 85.1(4) 3_675 2_765 ?
O3 Ba2 O11 152.4(4) 2_765 2_765 ?
O4 Ba2 O11 125.1(4) 3_675 2_765 ?
O4 Ba2 O11 66.4(4) 2_765 2_765 ?
O4 Ba2 O11 123.7(4) . 2_765 ?
O11 Ba2 O11 72.5(3) . 2_765 ?
O11 Ba2 O11 72.5(3) 3_675 2_765 ?
O3 Ba2 O1 109.3(4) . 1_554 ?
O3 Ba2 O1 109.3(4) 3_675 1_554 ?
O3 Ba2 O1 109.3(4) 2_765 1_554 ?
O4 Ba2 O1 109.4(4) 3_675 1_554 ?
O4 Ba2 O1 109.4(4) 2_765 1_554 ?
O4 Ba2 O1 109.4(4) . 1_554 ?
O11 Ba2 O1 43.0(2) . 1_554 ?
O11 Ba2 O1 43.0(2) 3_675 1_554 ?
O11 Ba2 O1 43.0(2) 2_765 1_554 ?
O3 Ba2 Eu2 70.7(4) . . ?
O3 Ba2 Eu2 70.7(4) 3_675 . ?
O3 Ba2 Eu2 70.7(4) 2_765 . ?
O4 Ba2 Eu2 70.6(4) 3_675 . ?
O4 Ba2 Eu2 70.6(4) 2_765 . ?
O4 Ba2 Eu2 70.6(4) . . ?
O11 Ba2 Eu2 137.0(2) . . ?
O11 Ba2 Eu2 137.0(2) 3_675 . ?
O11 Ba2 Eu2 137.0(2) 2_765 . ?
O1 Ba2 Eu2 180.0 1_554 . ?
O9 Eu1 O9 84.6(3) 7_445 9_675 ?
O9 Eu1 O9 84.6(3) 7_445 8_755 ?
O9 Eu1 O9 84.6(3) 9_675 8_755 ?
O9 Eu1 O15 135.0(3) 7_445 . ?
O9 Eu1 O15 80.8(3) 9_675 . ?
O9 Eu1 O15 135.3(3) 8_755 . ?
O9 Eu1 O15 135.3(3) 7_445 3_675 ?
O9 Eu1 O15 135.0(3) 9_675 3_675 ?
O9 Eu1 O15 80.8(3) 8_755 3_675 ?
O15 Eu1 O15 80.4(3) . 3_675 ?
O9 Eu1 O15 80.8(3) 7_445 2_765 ?
O9 Eu1 O15 135.3(3) 9_675 2_765 ?
O9 Eu1 O15 135.0(3) 8_755 2_765 ?
O15 Eu1 O15 80.4(3) . 2_765 ?
O15 Eu1 O15 80.4(3) 3_675 2_765 ?
O9 Eu1 O6 50.2(3) 7_445 4_445 ?
O9 Eu1 O6 112.6(3) 9_675 4_445 ?
O9 Eu1 O6 50.1(3) 8_755 4_445 ?
O15 Eu1 O6 166.6(3) . 4_445 ?
O15 Eu1 O6 89.4(3) 3_675 4_445 ?
O15 Eu1 O6 89.3(3) 2_765 4_445 ?
O9 Eu1 O6 112.6(3) 7_445 5_765 ?
O9 Eu1 O6 50.1(3) 9_675 5_765 ?
O9 Eu1 O6 50.2(3) 8_755 5_765 ?
O15 Eu1 O6 89.4(3) . 5_765 ?
O15 Eu1 O6 89.3(3) 3_675 5_765 ?
O15 Eu1 O6 166.6(3) 2_765 5_765 ?
O6 Eu1 O6 99.3(2) 4_445 5_765 ?
O9 Eu1 O6 50.1(3) 7_445 6_575 ?
O9 Eu1 O6 50.2(3) 9_675 6_575 ?
O9 Eu1 O6 112.6(3) 8_755 6_575 ?
O15 Eu1 O6 89.3(3) . 6_575 ?
O15 Eu1 O6 166.6(3) 3_675 6_575 ?
O15 Eu1 O6 89.4(3) 2_765 6_575 ?
O6 Eu1 O6 99.3(2) 4_445 6_575 ?
O6 Eu1 O6 99.3(2) 5_765 6_575 ?
O9 Eu1 O14 88.1(3) 7_445 . ?
O9 Eu1 O14 88.1(3) 9_675 . ?
O9 Eu1 O14 170.1(3) 8_755 . ?
O15 Eu1 O14 49.3(3) . . ?
O15 Eu1 O14 109.1(3) 3_675 . ?
O15 Eu1 O14 49.6(3) 2_765 . ?
O6 Eu1 O14 128.1(2) 4_445 . ?
O6 Eu1 O14 127.9(2) 5_765 . ?
O6 Eu1 O14 57.5(2) 6_575 . ?
O9 Eu1 O14 170.1(3) 7_445 3_675 ?
O9 Eu1 O14 88.1(3) 9_675 3_675 ?
O9 Eu1 O14 88.1(3) 8_755 3_675 ?
O15 Eu1 O14 49.6(3) . 3_675 ?
O15 Eu1 O14 49.3(3) 3_675 3_675 ?
O15 Eu1 O14 109.1(3) 2_765 3_675 ?
O6 Eu1 O14 127.9(2) 4_445 3_675 ?
O6 Eu1 O14 57.5(2) 5_765 3_675 ?
O6 Eu1 O14 128.1(2) 6_575 3_675 ?
O14 Eu1 O14 98.3(2) . 3_675 ?
O9 Eu1 O14 88.1(3) 7_445 2_765 ?
O9 Eu1 O14 170.1(3) 9_675 2_765 ?
O9 Eu1 O14 88.1(3) 8_755 2_765 ?
O15 Eu1 O14 109.1(3) . 2_765 ?
O15 Eu1 O14 49.6(3) 3_675 2_765 ?
O15 Eu1 O14 49.3(3) 2_765 2_765 ?
O6 Eu1 O14 57.5(2) 4_445 2_765 ?
O6 Eu1 O14 128.1(2) 5_765 2_765 ?
O6 Eu1 O14 127.9(2) 6_575 2_765 ?
O14 Eu1 O14 98.3(2) . 2_765 ?
O14 Eu1 O14 98.3(2) 3_675 2_765 ?
O7 Eu2 O7 81.4(3) . 3_675 ?
O7 Eu2 O7 81.4(3) . 2_765 ?
O7 Eu2 O7 81.4(3) 3_675 2_765 ?
O7 Eu2 O16 80.2(3) . 4_444 ?
O7 Eu2 O16 134.9(3) 3_675 4_444 ?
O7 Eu2 O16 135.1(3) 2_765 4_444 ?
O7 Eu2 O16 134.9(3) . 5_764 ?
O7 Eu2 O16 135.1(3) 3_675 5_764 ?
O7 Eu2 O16 80.2(3) 2_765 5_764 ?
O16 Eu2 O16 84.6(3) 4_444 5_764 ?
O7 Eu2 O16 135.1(3) . 6_574 ?
O7 Eu2 O16 80.2(3) 3_675 6_574 ?
O7 Eu2 O16 134.9(3) 2_765 6_574 ?
O16 Eu2 O16 84.6(3) 4_444 6_574 ?
O16 Eu2 O16 84.6(3) 5_764 6_574 ?
O7 Eu2 O9 50.4(3) . 3_675 ?
O7 Eu2 O9 50.3(3) 3_675 3_675 ?
O7 Eu2 O9 111.3(3) 2_765 3_675 ?
O16 Eu2 O9 86.9(3) 4_444 3_675 ?
O16 Eu2 O9 168.5(3) 5_764 3_675 ?
O16 Eu2 O9 87.0(3) 6_574 3_675 ?
O7 Eu2 O9 111.3(3) . 2_765 ?
O7 Eu2 O9 50.4(3) 3_675 2_765 ?
O7 Eu2 O9 50.3(3) 2_765 2_765 ?
O16 Eu2 O9 168.5(3) 4_444 2_765 ?
O16 Eu2 O9 87.0(3) 5_764 2_765 ?
O16 Eu2 O9 86.9(3) 6_574 2_765 ?
O9 Eu2 O9 100.3(2) 3_675 2_765 ?
O7 Eu2 O9 50.3(3) . . ?
O7 Eu2 O9 111.3(3) 3_675 . ?
O7 Eu2 O9 50.4(3) 2_765 . ?
O16 Eu2 O9 87.0(3) 4_444 . ?
O16 Eu2 O9 86.9(3) 5_764 . ?
O16 Eu2 O9 168.5(3) 6_574 . ?
O9 Eu2 O9 100.3(2) 3_675 . ?
O9 Eu2 O9 100.3(2) 2_765 . ?
O7 Eu2 B1 23.4(4) . . ?
O7 Eu2 B1 97.2(5) 3_675 . ?
O7 Eu2 B1 66.9(4) 2_765 . ?
O16 Eu2 B1 80.8(5) 4_444 . ?
O16 Eu2 B1 112.3(4) 5_764 . ?
O16 Eu2 B1 156.3(4) 6_574 . ?
O9 Eu2 B1 73.7(3) 3_675 . ?
O9 Eu2 B1 109.7(5) 2_765 . ?
O9 Eu2 B1 27.0(3) . . ?
O7 Eu2 B1 66.9(4) . 3_675 ?
O7 Eu2 B1 23.4(4) 3_675 3_675 ?
O7 Eu2 B1 97.2(5) 2_765 3_675 ?
O16 Eu2 B1 112.3(4) 4_444 3_675 ?
O16 Eu2 B1 156.3(4) 5_764 3_675 ?
O16 Eu2 B1 80.8(5) 6_574 3_675 ?
O9 Eu2 B1 27.1(3) 3_675 3_675 ?
O9 Eu2 B1 73.7(3) 2_765 3_675 ?
O9 Eu2 B1 109.7(5) . 3_675 ?
B1 Eu2 B1 87.6(7) . 3_675 ?
O7 Eu2 B1 97.2(5) . 2_765 ?
O7 Eu2 B1 66.9(4) 3_675 2_765 ?
O7 Eu2 B1 23.4(4) 2_765 2_765 ?
O16 Eu2 B1 156.3(4) 4_444 2_765 ?
O16 Eu2 B1 80.8(5) 5_764 2_765 ?
O16 Eu2 B1 112.3(4) 6_574 2_765 ?
O9 Eu2 B1 109.7(5) 3_675 2_765 ?
O9 Eu2 B1 27.1(3) 2_765 2_765 ?
O9 Eu2 B1 73.7(3) . 2_765 ?
B1 Eu2 B1 87.6(7) . 2_765 ?
B1 Eu2 B1 87.6(7) 3_675 2_765 ?
O14 Eu3 O14 85.2(3) 8_764 9_564 ?
O14 Eu3 O14 85.2(3) 8_764 7_544 ?
O14 Eu3 O14 85.2(3) 9_564 7_544 ?
O14 Eu3 O6 134.2(3) 8_764 2_765 ?
O14 Eu3 O6 78.0(3) 9_564 2_765 ?
O14 Eu3 O6 134.3(3) 7_544 2_765 ?
O14 Eu3 O6 134.3(3) 8_764 3_675 ?
O14 Eu3 O6 134.2(3) 9_564 3_675 ?
O14 Eu3 O6 78.0(3) 7_544 3_675 ?
O6 Eu3 O6 84.0(3) 2_765 3_675 ?
O14 Eu3 O6 78.0(3) 8_764 . ?
O14 Eu3 O6 134.3(3) 9_564 . ?
O14 Eu3 O6 134.2(3) 7_544 . ?
O6 Eu3 O6 84.0(3) 2_765 . ?
O6 Eu3 O6 84.0(3) 3_675 . ?
O14 Eu3 O16 50.8(3) 8_764 9_674 ?
O14 Eu3 O16 114.4(3) 9_564 9_674 ?
O14 Eu3 O16 50.8(3) 7_544 9_674 ?
O6 Eu3 O16 167.6(3) 2_765 9_674 ?
O6 Eu3 O16 86.9(3) 3_675 9_674 ?
O6 Eu3 O16 86.8(3) . 9_674 ?
O14 Eu3 O16 114.4(3) 8_764 8_754 ?
O14 Eu3 O16 50.8(3) 9_564 8_754 ?
O14 Eu3 O16 50.8(3) 7_544 8_754 ?
O6 Eu3 O16 86.9(3) 2_765 8_754 ?
O6 Eu3 O16 86.7(3) 3_675 8_754 ?
O6 Eu3 O16 167.6(3) . 8_754 ?
O16 Eu3 O16 101.0(2) 9_674 8_754 ?
O14 Eu3 O16 50.8(3) 8_764 7_444 ?
O14 Eu3 O16 50.8(3) 9_564 7_444 ?
O14 Eu3 O16 114.4(3) 7_544 7_444 ?
O6 Eu3 O16 86.7(3) 2_765 7_444 ?
O6 Eu3 O16 167.6(3) 3_675 7_444 ?
O6 Eu3 O16 86.9(3) . 7_444 ?
O16 Eu3 O16 101.0(2) 9_674 7_444 ?
O16 Eu3 O16 101.0(2) 8_754 7_444 ?
O14 Eu3 B4 67.4(4) 8_764 7_444 ?
O14 Eu3 B4 24.0(3) 9_564 7_444 ?
O14 Eu3 B4 99.4(5) 7_544 7_444 ?
O6 Eu3 B4 81.7(5) 2_765 7_444 ?
O6 Eu3 B4 156.8(4) 3_675 7_444 ?
O6 Eu3 B4 112.4(4) . 7_444 ?
O16 Eu3 B4 109.6(5) 9_674 7_444 ?
O16 Eu3 B4 74.4(3) 8_754 7_444 ?
O16 Eu3 B4 26.8(3) 7_444 7_444 ?
O14 Eu3 B4 24.0(3) 8_764 9_674 ?
O14 Eu3 B4 99.4(5) 9_564 9_674 ?
O14 Eu3 B4 67.4(4) 7_544 9_674 ?
O6 Eu3 B4 156.8(4) 2_765 9_674 ?
O6 Eu3 B4 112.4(4) 3_675 9_674 ?
O6 Eu3 B4 81.7(5) . 9_674 ?
O16 Eu3 B4 26.8(3) 9_674 9_674 ?
O16 Eu3 B4 109.6(5) 8_754 9_674 ?
O16 Eu3 B4 74.4(3) 7_444 9_674 ?
B4 Eu3 B4 87.0(7) 7_444 9_674 ?
O14 Eu3 B4 99.4(5) 8_764 8_754 ?
O14 Eu3 B4 67.4(4) 9_564 8_754 ?
O14 Eu3 B4 24.0(4) 7_544 8_754 ?
O6 Eu3 B4 112.4(4) 2_765 8_754 ?
O6 Eu3 B4 81.7(5) 3_675 8_754 ?
O6 Eu3 B4 156.8(4) . 8_754 ?
O16 Eu3 B4 74.4(3) 9_674 8_754 ?
O16 Eu3 B4 26.8(3) 8_754 8_754 ?
O16 Eu3 B4 109.6(5) 7_444 8_754 ?
B4 Eu3 B4 87.0(7) 7_444 8_754 ?
B4 Eu3 B4 87.0(7) 9_674 8_754 ?
O4 B1 O7 110.4(16) . . ?
O4 B1 O6 111.3(15) . 7_544 ?
O7 B1 O6 110.3(16) . 7_544 ?
O4 B1 O9 112.8(15) . . ?
O7 B1 O9 105.2(14) . . ?
O6 B1 O9 106.5(16) 7_544 . ?
O4 B1 Eu2 130.5(10) . . ?
O7 B1 Eu2 39.4(8) . . ?
O6 B1 Eu2 116.1(16) 7_544 . ?
O9 B1 Eu2 66.2(9) . . ?
O4 B1 Eu1 126.0(10) . 4_554 ?
O7 B1 Eu1 120.6(16) . 4_554 ?
O6 B1 Eu1 67.1(9) 7_544 4_554 ?
O9 B1 Eu1 39.4(7) . 4_554 ?
Eu2 B1 Eu1 86.0(7) . 4_554 ?
O3 B2 O6 111.8(15) . 7_444 ?
O3 B2 O7 109.5(16) . 3_675 ?
O6 B2 O7 109.9(16) 7_444 3_675 ?
O3 B2 O9 113.5(15) . 2_765 ?
O6 B2 O9 106.7(16) 7_444 2_765 ?
O7 B2 O9 105.3(14) 3_675 2_765 ?
O3 B2 Eu2 130.0(10) . . ?
O6 B2 Eu2 115.9(16) 7_444 . ?
O7 B2 Eu2 39.5(7) 3_675 . ?
O9 B2 Eu2 66.0(9) 2_765 . ?
O3 B2 Eu1 126.9(10) . 4_454 ?
O6 B2 Eu1 67.3(9) 7_444 4_454 ?
O7 B2 Eu1 120.7(16) 3_675 4_454 ?
O9 B2 Eu1 39.4(7) 2_765 4_454 ?
Eu2 B2 Eu1 86.0(7) . 4_454 ?
O2 B3 O15 110.4(16) . . ?
O2 B3 O16 111.4(15) . 3_685 ?
O15 B3 O16 110.9(16) . 3_685 ?
O2 B3 O14 111.5(16) . . ?
O15 B3 O14 106.3(15) . . ?
O16 B3 O14 106.0(16) 3_685 . ?
O2 B3 Eu3 125.5(10) . 4_455 ?
O15 B3 Eu3 121.2(17) . 4_455 ?
O16 B3 Eu3 66.3(9) 3_685 4_455 ?
O14 B3 Eu3 39.8(7) . 4_455 ?
O2 B3 Eu1 131.2(10) . . ?
O15 B3 Eu1 39.3(8) . . ?
O16 B3 Eu1 115.5(16) 3_685 . ?
O14 B3 Eu1 67.6(9) . . ?
Eu3 B3 Eu1 86.4(7) 4_455 . ?
O5 B4 O15 110.2(16) . . ?
O5 B4 O16 111.7(16) . . ?
O15 B4 O16 110.6(16) . . ?
O5 B4 O14 111.3(15) . 3_675 ?
O15 B4 O14 106.6(15) . 3_675 ?
O16 B4 O14 106.3(16) . 3_675 ?
O5 B4 Eu3 125.4(10) . 4 ?
O15 B4 Eu3 121.5(17) . 4 ?
O16 B4 Eu3 66.4(9) . 4 ?
O14 B4 Eu3 39.9(7) 3_675 4 ?
O5 B4 Eu1 130.9(11) . . ?
O15 B4 Eu1 39.5(8) . . ?
O16 B4 Eu1 115.4(16) . . ?
O14 B4 Eu1 67.6(9) 3_675 . ?
Eu3 B4 Eu1 86.4(7) 4 . ?
O4 B5 O3 123.4(14) . 1_655 ?
O4 B5 O12 117.7(15) . . ?
O3 B5 O12 118.3(15) 1_655 . ?
O5 B6 O2 122.0(14) 3_685 . ?
O5 B6 O10 117.7(15) 3_685 . ?
O2 B6 O10 119.1(15) . . ?
O12 B7 O11 118.9(16) . . ?
O12 B7 O8 116.5(15) . . ?
O11 B7 O8 117.1(14) . . ?
O10 B8 O13 118.5(14) . . ?
O10 B8 O8 115.7(16) . 2_766 ?
O13 B8 O8 118.6(14) . 2_766 ?
O1 B9 O13 132.5(19) . 3_675 ?
O1 B9 O11 108.8(17) . 1_556 ?
O13 B9 O11 118.7(17) 3_675 1_556 ?
B9 O1 B9 115.9(8) 3_675 2_765 ?
B9 O1 B9 115.9(8) 3_675 . ?
B9 O1 B9 115.9(8) 2_765 . ?
B9 O1 Ba2 101.9(11) 3_675 1_556 ?
B9 O1 Ba2 101.9(11) 2_765 1_556 ?
B9 O1 Ba2 101.9(11) . 1_556 ?
B6 O2 B3 122.7(14) . . ?
B6 O2 Ba1 131.2(12) . . ?
B3 O2 Ba1 106.0(9) . . ?
B5 O3 B2 121.1(14) 1_455 . ?
B5 O3 Ba2 132.6(13) 1_455 . ?
B2 O3 Ba2 106.3(9) . . ?
B5 O4 B1 122.1(13) . . ?
B5 O4 Ba2 132.0(12) . . ?
B1 O4 Ba2 105.8(8) . . ?
B6 O5 B4 122.1(14) 2_875 . ?
B6 O5 Ba1 131.8(12) 2_875 . ?
B4 O5 Ba1 106.1(9) . . ?
B2 O6 B1 118.7(14) 4 4_455 ?
B2 O6 Eu3 119.7(9) 4 . ?
B1 O6 Eu3 119.2(10) 4_455 . ?
B2 O6 Eu1 86.4(9) 4 7_554 ?
B1 O6 Eu1 86.5(9) 4_455 7_554 ?
Eu3 O6 Eu1 112.2(3) . 7_554 ?
B1 O7 B2 126.0(13) . 2_765 ?
B1 O7 Eu2 117.2(10) . . ?
B2 O7 Eu2 116.8(10) 2_765 . ?
B8 O8 B7 117.1(13) 3_674 . ?
B2 O9 B1 123.8(14) 3_675 . ?
B2 O9 Eu1 116.8(9) 3_675 4_554 ?
B1 O9 Eu1 116.7(9) . 4_554 ?
B2 O9 Eu2 87.1(9) 3_675 . ?
B1 O9 Eu2 86.8(9) . . ?
Eu1 O9 Eu2 113.4(3) 4_554 . ?
B8 O10 B6 141.0(15) . . ?
B7 O11 B9 120.4(14) . 1_554 ?
B7 O11 Ba2 133.3(10) . . ?
B9 O11 Ba2 106.3(11) 1_554 . ?
B7 O12 B5 144.1(14) . . ?
B8 O13 B9 119.5(14) . 2_765 ?
B8 O13 Ba1 134.3(9) . . ?
B9 O13 Ba1 106.2(11) 2_765 . ?
B4 O14 B3 126.1(14) 2_765 . ?
B4 O14 Eu3 116.1(10) 2_765 4_455 ?
B3 O14 Eu3 116.2(10) . 4_455 ?
B4 O14 Eu1 85.9(9) 2_765 . ?
B3 O14 Eu1 85.9(9) . . ?
Eu3 O14 Eu1 112.3(3) 4_455 . ?
B3 O15 B4 125.1(14) . . ?
B3 O15 Eu1 117.7(11) . . ?
B4 O15 Eu1 117.2(10) . . ?
B4 O16 B3 119.7(14) . 2_875 ?
B4 O16 Eu2 118.7(9) . 7 ?
B3 O16 Eu2 118.4(9) 2_875 7 ?
B4 O16 Eu3 86.8(9) . 4 ?
B3 O16 Eu3 86.9(9) 2_875 4 ?
Eu2 O16 Eu3 114.0(3) 7 4 ?

loop_
_geom_bond_atom_site_label_1
_geom_bond_atom_site_label_2
_geom_bond_distance
_geom_bond_site_symmetry_2
_geom_bond_publ_flag
Ba1 O5 2.868(14) . ?
Ba1 O5 2.868(13) 3_675 ?
Ba1 O5 2.868(13) 2_765 ?
Ba1 O2 2.877(13) . ?
Ba1 O2 2.877(13) 2_765 ?
Ba1 O2 2.877(13) 3_675 ?
Ba1 O13 2.879(11) 3_675 ?
Ba1 O13 2.879(11) 2_765 ?
Ba1 O13 2.879(11) . ?
Ba1 Eu1 4.436(4) . ?
Ba2 O3 2.874(13) . ?
Ba2 O3 2.874(13) 3_675 ?
Ba2 O3 2.874(12) 2_765 ?
Ba2 O4 2.887(12) 3_675 ?
Ba2 O4 2.887(12) 2_765 ?
Ba2 O4 2.887(12) . ?
Ba2 O11 2.894(11) . ?
Ba2 O11 2.894(11) 3_675 ?
Ba2 O11 2.895(11) 2_765 ?
Ba2 O1 3.050(14) 1_554 ?
Ba2 Eu2 4.378(4) . ?
Eu1 O9 2.352(8) 7_445 ?
Eu1 O9 2.352(9) 9_675 ?
Eu1 O9 2.352(8) 8_755 ?
Eu1 O15 2.368(9) . ?
Eu1 O15 2.368(8) 3_675 ?
Eu1 O15 2.368(9) 2_765 ?
Eu1 O6 3.055(8) 4_445 ?
Eu1 O6 3.055(9) 5_765 ?
Eu1 O6 3.055(8) 6_575 ?
Eu1 O14 3.066(8) . ?
Eu1 O14 3.066(8) 3_675 ?
Eu1 O14 3.066(9) 2_765 ?
Eu2 O7 2.351(8) . ?
Eu2 O7 2.352(8) 3_675 ?
Eu2 O7 2.352(8) 2_765 ?
Eu2 O16 2.357(8) 4_444 ?
Eu2 O16 2.357(8) 5_764 ?
Eu2 O16 2.357(8) 6_574 ?
Eu2 O9 3.016(9) 3_675 ?
Eu2 O9 3.016(9) 2_765 ?
Eu2 O9 3.016(9) . ?
Eu2 B1 3.29(2) . ?
Eu2 B1 3.29(2) 3_675 ?
Eu2 B1 3.29(2) 2_765 ?
Eu3 O14 2.331(8) 8_764 ?
Eu3 O14 2.331(8) 9_564 ?
Eu3 O14 2.331(8) 7_544 ?
Eu3 O6 2.348(8) 2_765 ?
Eu3 O6 2.348(8) 3_675 ?
Eu3 O6 2.348(9) . ?
Eu3 O16 2.997(9) 9_674 ?
Eu3 O16 2.997(8) 8_754 ?
Eu3 O16 2.997(8) 7_444 ?
Eu3 B4 3.27(2) 7_444 ?
Eu3 B4 3.27(2) 9_674 ?
Eu3 B4 3.27(2) 8_754 ?
B1 O4 1.44(4) . ?
B1 O7 1.47(2) . ?
B1 O6 1.47(2) 7_544 ?
B1 O9 1.50(2) . ?
B2 O3 1.45(4) . ?
B2 O6 1.47(2) 7_444 ?
B2 O7 1.481(19) 3_675 ?
B2 O9 1.49(2) 2_765 ?
B3 O2 1.45(4) . ?
B3 O15 1.459(19) . ?
B3 O16 1.48(2) 3_685 ?
B3 O14 1.48(2) . ?
B4 O5 1.46(4) . ?
B4 O15 1.47(2) . ?
B4 O16 1.48(2) . ?
B4 O14 1.48(2) 3_675 ?
B5 O4 1.34(2) . ?
B5 O3 1.34(2) 1_655 ?
B5 O12 1.398(17) . ?
B6 O5 1.36(2) 3_685 ?
B6 O2 1.36(2) . ?
B6 O10 1.376(17) . ?
B7 O12 1.25(2) . ?
B7 O11 1.30(2) . ?
B7 O8 1.39(2) . ?
B8 O10 1.28(2) . ?
B8 O13 1.31(2) . ?
B8 O8 1.37(2) 2_766 ?
B9 O1 1.29(2) . ?
B9 O13 1.38(2) 3_675 ?
B9 O11 1.40(2) 1_556 ?
